data_7033728
loop_
_publ_author_name
'Janzen, Daron E.'
'Mann, Kent R.'

_publ_section_title
;
 Heteroleptic platinum(ii) isocyanide complexes: convenient synthetic
 access, polymorphs, and vapoluminescence.
;
_journal_issue 9
_journal_name_full 'Dalton transactions (Cambridge, England : 2003)'
_journal_page_first 4223
_journal_page_last 4237
_journal_paper_doi 10.1039/c4dt03820g
_journal_volume 44
_journal_year 2015
_chemical_formula_moiety 'C16 H36 N, C10 H11 N4 Pt'
_chemical_formula_sum 'C26 H47 N5 Pt'
_chemical_formula_weight 624.77
_space_group_crystal_system triclinic
_space_group_IT_number 2
_space_group_name_Hall '-P 1'
_space_group_name_H-M_alt 'P -1'
_symmetry_space_group_name_Hall '-P 1'
_symmetry_space_group_name_H-M 'P -1'
_atom_sites_solution_hydrogens geom
_audit_creation_method SHELXL-2014/7
_audit_update_record
;
2014-11-24 deposited with the CCDC.
2015-01-20 downloaded from the CCDC.
;
_cell_angle_alpha 105.497(12)
_cell_angle_beta 105.990(12)
_cell_angle_gamma 109.101(12)
_cell_formula_units_Z 2
_cell_length_a 9.737(7)
_cell_length_b 12.790(10)
_cell_length_c 13.612(10)
_cell_measurement_reflns_used 965
_cell_measurement_temperature 173(2)
_cell_volume 1415.7(18)
_computing_structure_refinement 'SHELXL-2014/7 (Sheldrick, 2014)'
_diffrn_ambient_temperature 173(2)
_diffrn_measured_fraction_theta_full 0.991
_diffrn_measured_fraction_theta_max 0.991
_diffrn_measurement_device_type 'Bruker SMART Platform CCD'
_diffrn_measurement_method 'area detector, omega scans'
_diffrn_radiation_monochromator graphite
_diffrn_radiation_source 'fine-focus sealed tube'
_diffrn_radiation_type MoK\a
_diffrn_radiation_wavelength 0.71073
_diffrn_reflns_av_unetI/netI 0.0924
_diffrn_reflns_Laue_measured_fraction_full 0.991
_diffrn_reflns_Laue_measured_fraction_max 0.991
_diffrn_reflns_limit_h_max 10
_diffrn_reflns_limit_h_min -11
_diffrn_reflns_limit_k_max 14
_diffrn_reflns_limit_k_min -15
_diffrn_reflns_limit_l_max 16
_diffrn_reflns_limit_l_min 0
_diffrn_reflns_number 5037
_diffrn_reflns_point_group_measured_fraction_full 0.991
_diffrn_reflns_point_group_measured_fraction_max 0.991
_diffrn_reflns_theta_full 25.168
_diffrn_reflns_theta_max 25.168
_diffrn_reflns_theta_min 1.693
_exptl_absorpt_coefficient_mu 4.976
_exptl_absorpt_correction_T_max 0.67
_exptl_absorpt_correction_T_min 0.21555
_exptl_absorpt_correction_type multi-scan
_exptl_absorpt_process_details 'TWINABS, V1.02; R. Blessing, 1995; G. Sheldrick, 2002'
_exptl_crystal_colour orange
_exptl_crystal_density_diffrn 1.466
_exptl_crystal_description block
_exptl_crystal_F_000 632
_exptl_crystal_preparation Luminescent
_exptl_crystal_recrystallization_method 'Re-crystallisation from solvent: CH3CN, diethylether'
_exptl_crystal_size_max 0.28
_exptl_crystal_size_mid 0.12
_exptl_crystal_size_min 0.08
_refine_diff_density_max 5.855
_refine_diff_density_min -5.654
_refine_diff_density_rms 0.382
_refine_ls_extinction_method none
_refine_ls_goodness_of_fit_ref 1.017
_refine_ls_hydrogen_treatment constr
_refine_ls_matrix_type full
_refine_ls_number_parameters 260
_refine_ls_number_reflns 5037
_refine_ls_number_restraints 3
_refine_ls_restrained_S_all 1.017
_refine_ls_R_factor_all 0.1111
_refine_ls_R_factor_gt 0.0873
_refine_ls_shift/su_max 0.000
_refine_ls_shift/su_mean 0.000
_refine_ls_structure_factor_coef Fsqd
_refine_ls_weighting_details 'w=1/[\s^2^(Fo^2^)+(0.1425P)^2^] where P=(Fo^2^+2Fc^2^)/3'
_refine_ls_weighting_scheme calc
_refine_ls_wR_factor_gt 0.2000
_refine_ls_wR_factor_ref 0.2108
_reflns_Friedel_coverage 0.000
_reflns_number_gt 3719
_reflns_number_total 5037
_reflns_threshold_expression 'I > 2\s(I)'
_cod_data_source_file c4dt03820g2.cif
_cod_data_source_block 03171a
_cod_depositor_comments 'Adding full bibliography for 7033726--7033729.cif.'
_cod_database_code 7033728
_shelx_space_group_comment
;
The symmetry employed for this shelxl refinement is uniquely defined
by the following loop, which should always be used as a source of
symmetry information in preference to the above space-group names.
They are only intended as comments.
;

loop_
_space_group_symop_operation_xyz
'x, y, z'
'-x, -y, -z'

loop_
_atom_site_label
_atom_site_type_symbol
_atom_site_fract_x
_atom_site_fract_y
_atom_site_fract_z
_atom_site_U_iso_or_equiv
_atom_site_adp_type
_atom_site_occupancy
_atom_site_site_symmetry_order
_atom_site_calc_flag
_atom_site_refinement_flags_posn
_atom_site_refinement_flags_adp
Pt1 Pt 0.59441(7) 0.31040(5) 0.68681(5) 0.0304(2) Uani 1 1 d . U
N1 N 0.7736(15) 0.4041(11) 0.9417(11) 0.033(3) Uani 1 1 d . U
N2 N 0.2855(16) 0.1614(12) 0.7044(12) 0.047(4) Uani 1 1 d . .
N3 N 0.4232(16) 0.2082(12) 0.4307(11) 0.042(3) Uani 1 1 d . .
N4 N 0.8989(16) 0.4692(11) 0.6686(11) 0.041(3) Uani 1 1 d . .
N5 N 0.9425(14) 0.2119(10) 0.3937(10) 0.030(3) Uani 1 1 d . .
C1 C 0.7040(18) 0.3717(13) 0.8474(13) 0.032(3) Uani 1 1 d . U
C2 C 0.398(2) 0.2129(13) 0.6962(13) 0.034(2) Uani 1 1 d . .
C3 C 0.4897(19) 0.2460(12) 0.5224(14) 0.034(2) Uani 1 1 d . .
C4 C 0.786(2) 0.4098(13) 0.6730(13) 0.034(2) Uani 1 1 d . .
C5 C 0.8522(17) 0.4488(13) 1.0610(11) 0.030(3) Uani 1 1 d . .
H5A H 0.9527 0.4387 1.0791 0.036 Uiso 1 1 calc R U
C6 C 0.7493(17) 0.3775(12) 1.1073(13) 0.031(3) Uani 1 1 d . .
H6A H 0.8107 0.4003 1.1870 0.037 Uiso 1 1 calc R U
H6B H 0.7156 0.2905 1.0676 0.037 Uiso 1 1 calc R U
C7 C 0.6047(19) 0.4022(14) 1.0937(14) 0.038(4) Uani 1 1 d . .
H7A H 0.5424 0.3598 1.1292 0.045 Uiso 1 1 calc R U
H7B H 0.5369 0.3702 1.0136 0.045 Uiso 1 1 calc R U
C8 C 0.651(2) 0.5369(14) 1.1460(14) 0.041(4) Uani 1 1 d . .
H8A H 0.5534 0.5500 1.1326 0.049 Uiso 1 1 calc R U
H8B H 0.7096 0.5675 1.2273 0.049 Uiso 1 1 calc R U
C9 C 0.7519(18) 0.6056(14) 1.0976(13) 0.036(4) Uani 1 1 d . .
H9A H 0.6891 0.5812 1.0178 0.044 Uiso 1 1 calc R U
H9B H 0.7854 0.6929 1.1358 0.044 Uiso 1 1 calc R U
C10 C 0.8944(19) 0.5821(13) 1.1105(13) 0.036(4) Uani 1 1 d . .
H10A H 0.9634 0.6159 1.1905 0.043 Uiso 1 1 calc R U
H10B H 0.9548 0.6238 1.0738 0.043 Uiso 1 1 calc R U
C11 C 0.7778(18) 0.2040(12) 0.3342(12) 0.0327(18) Uani 1 1 d . .
H11A H 0.7387 0.2324 0.3911 0.039 Uiso 1 1 calc R U
H11B H 0.7896 0.2597 0.2955 0.039 Uiso 1 1 calc R U
C12 C 0.6536(18) 0.0800(13) 0.2506(13) 0.041(4) Uani 1 1 d . .
H12A H 0.6944 0.0466 0.1968 0.049 Uiso 1 1 calc R U
H12B H 0.6293 0.0253 0.2894 0.049 Uiso 1 1 calc R U
C13 C 0.507(2) 0.0885(15) 0.1907(15) 0.045(4) Uani 1 1 d . .
H13A H 0.5343 0.1480 0.1570 0.054 Uiso 1 1 calc R U
H13B H 0.4643 0.1180 0.2448 0.054 Uiso 1 1 calc R U
C14 C 0.379(2) -0.0320(17) 0.0994(16) 0.059(5) Uani 1 1 d . .
H14A H 0.2853 -0.0213 0.0628 0.089 Uiso 1 1 calc R U
H14B H 0.4192 -0.0609 0.0446 0.089 Uiso 1 1 calc R U
H14C H 0.3493 -0.0908 0.1324 0.089 Uiso 1 1 calc R U
C15 C 0.9329(19) 0.1347(12) 0.4644(12) 0.0327(18) Uani 1 1 d . .
H15A H 0.8715 0.0489 0.4131 0.039 Uiso 1 1 calc R U
H15B H 1.0416 0.1466 0.5055 0.039 Uiso 1 1 calc R U
C16 C 0.860(2) 0.1594(14) 0.5459(14) 0.042(4) Uani 1 1 d . .
H16A H 0.7505 0.1469 0.5067 0.050 Uiso 1 1 calc R U
H16B H 0.9219 0.2441 0.6000 0.050 Uiso 1 1 calc R U
C17 C 0.859(2) 0.0764(14) 0.6056(13) 0.040(4) Uani 1 1 d . .
H17A H 0.7961 -0.0077 0.5503 0.049 Uiso 1 1 calc R U
H17B H 0.9690 0.0874 0.6412 0.049 Uiso 1 1 calc R U
C18 C 0.794(2) 0.0941(15) 0.6907(15) 0.054(5) Uani 1 1 d . .
H18A H 0.7975 0.0367 0.7256 0.080 Uiso 1 1 calc R U
H18B H 0.8573 0.1764 0.7473 0.080 Uiso 1 1 calc R U
H18C H 0.6841 0.0812 0.6561 0.080 Uiso 1 1 calc R U
C19 C 1.0435(18) 0.3443(12) 0.4667(12) 0.0327(18) Uani 1 1 d . .
H19A H 1.0007 0.3681 0.5226 0.039 Uiso 1 1 calc R U
H19B H 1.0341 0.3912 0.4201 0.039 Uiso 1 1 calc R U
C20 C 1.2187(18) 0.3784(13) 0.5273(13) 0.037(4) Uani 1 1 d . .
H20A H 1.2640 0.3546 0.4731 0.044 Uiso 1 1 calc R U
H20B H 1.2316 0.3362 0.5781 0.044 Uiso 1 1 calc R U
C21 C 1.3044(17) 0.5149(11) 0.5936(12) 0.033(3) Uani 1 1 d . .
H21A H 1.2870 0.5561 0.5425 0.040 Uiso 1 1 calc R U
H21B H 1.2596 0.5375 0.6486 0.040 Uiso 1 1 calc R U
C22 C 1.4813(19) 0.5562(14) 0.6537(14) 0.045(4) Uani 1 1 d . .
H22A H 1.5330 0.6436 0.6953 0.067 Uiso 1 1 calc R U
H22B H 1.4988 0.5165 0.7053 0.067 Uiso 1 1 calc R U
H22C H 1.5262 0.5351 0.5993 0.067 Uiso 1 1 calc R U
C23 C 1.0072(19) 0.1621(12) 0.3133(12) 0.0327(18) Uani 1 1 d . .
H23A H 0.9369 0.0752 0.2704 0.039 Uiso 1 1 calc R U
H23B H 1.1128 0.1700 0.3563 0.039 Uiso 1 1 calc R U
C24 C 1.023(2) 0.2220(14) 0.2329(13) 0.044(4) Uani 1 1 d . .
H24A H 1.0901 0.3096 0.2740 0.053 Uiso 1 1 calc R U
H24B H 0.9170 0.2099 0.1849 0.053 Uiso 1 1 calc R U
C25 C 1.099(2) 0.1655(15) 0.1608(15) 0.048(4) Uani 1 1 d . .
H25A H 1.2031 0.1763 0.2092 0.057 Uiso 1 1 calc R U
H25B H 1.0301 0.0782 0.1191 0.057 Uiso 1 1 calc R U
C26 C 1.118(3) 0.2263(19) 0.0791(16) 0.066(6) Uani 1 1 d . .
H26A H 1.1665 0.1905 0.0336 0.098 Uiso 1 1 calc R U
H26B H 1.0146 0.2147 0.0309 0.098 Uiso 1 1 calc R U
H26C H 1.1872 0.3126 0.1208 0.098 Uiso 1 1 calc R U

loop_
_atom_site_aniso_label
_atom_site_aniso_U_11
_atom_site_aniso_U_22
_atom_site_aniso_U_33
_atom_site_aniso_U_23
_atom_site_aniso_U_13
_atom_site_aniso_U_12
Pt1 0.0379(4) 0.0176(3) 0.0422(4) 0.0184(3) 0.0136(3) 0.0162(2)
N1 0.038(8) 0.025(7) 0.040(6) 0.014(6) 0.023(6) 0.012(6)
N2 0.043(8) 0.024(7) 0.072(10) 0.009(7) 0.030(8) 0.012(6)
N3 0.048(8) 0.036(8) 0.027(7) 0.013(6) 0.005(7) 0.010(7)
N4 0.052(9) 0.029(7) 0.045(8) 0.022(6) 0.012(7) 0.021(7)
N5 0.042(7) 0.017(6) 0.044(8) 0.024(6) 0.018(6) 0.017(5)
C1 0.041(9) 0.022(7) 0.049(6) 0.023(7) 0.029(7) 0.017(7)
C2 0.047(5) 0.016(4) 0.052(6) 0.021(4) 0.025(5) 0.019(4)
C3 0.047(5) 0.016(4) 0.052(6) 0.021(4) 0.025(5) 0.019(4)
C4 0.047(5) 0.016(4) 0.052(6) 0.021(4) 0.025(5) 0.019(4)
C5 0.032(8) 0.032(8) 0.031(8) 0.013(7) 0.012(7) 0.021(7)
C6 0.033(8) 0.018(7) 0.049(9) 0.019(7) 0.018(7) 0.012(6)
C7 0.045(10) 0.033(9) 0.052(10) 0.029(8) 0.022(8) 0.025(8)
C8 0.044(10) 0.037(9) 0.049(10) 0.018(8) 0.018(8) 0.026(8)
C9 0.044(10) 0.032(8) 0.040(9) 0.021(7) 0.013(8) 0.021(8)
C10 0.044(9) 0.025(8) 0.043(9) 0.021(7) 0.014(8) 0.017(7)
C11 0.046(5) 0.016(4) 0.041(4) 0.016(3) 0.016(4) 0.017(3)
C12 0.041(9) 0.023(8) 0.047(10) 0.013(7) 0.005(8) 0.011(7)
C13 0.048(10) 0.039(10) 0.061(11) 0.029(9) 0.022(9) 0.024(8)
C14 0.043(11) 0.057(12) 0.075(14) 0.024(11) 0.022(10) 0.019(9)
C15 0.046(5) 0.016(4) 0.041(4) 0.016(3) 0.016(4) 0.017(3)
C16 0.056(11) 0.033(9) 0.062(11) 0.034(8) 0.035(9) 0.026(8)
C17 0.057(11) 0.031(9) 0.053(10) 0.029(8) 0.027(9) 0.028(8)
C18 0.085(14) 0.025(9) 0.056(11) 0.023(8) 0.032(11) 0.022(9)
C19 0.046(5) 0.016(4) 0.041(4) 0.016(3) 0.016(4) 0.017(3)
C20 0.049(10) 0.022(8) 0.042(9) 0.015(7) 0.019(8) 0.016(7)
C21 0.046(9) 0.011(7) 0.037(9) 0.011(6) 0.011(7) 0.010(6)
C22 0.048(10) 0.030(9) 0.055(11) 0.021(8) 0.024(9) 0.009(8)
C23 0.046(5) 0.016(4) 0.041(4) 0.016(3) 0.016(4) 0.017(3)
C24 0.072(12) 0.031(9) 0.036(9) 0.021(7) 0.020(9) 0.024(9)
C25 0.056(11) 0.038(10) 0.062(12) 0.027(9) 0.030(10) 0.023(9)
C26 0.091(16) 0.065(14) 0.060(12) 0.040(11) 0.042(12) 0.033(12)

loop_
_atom_type_symbol
_atom_type_description
_atom_type_scat_dispersion_real
_atom_type_scat_dispersion_imag
_atom_type_scat_source
C C 0.0033 0.0016 'International Tables Vol C Tables 4.2.6.8 and 6.1.1.4'
H H 0.0000 0.0000 'International Tables Vol C Tables 4.2.6.8 and 6.1.1.4'
N N 0.0061 0.0033 'International Tables Vol C Tables 4.2.6.8 and 6.1.1.4'
Pt Pt -1.7033 8.3905 'International Tables Vol C Tables 4.2.6.8 and 6.1.1.4'

loop_
_geom_angle_atom_site_label_1
_geom_angle_atom_site_label_2
_geom_angle_atom_site_label_3
_geom_angle
C1 Pt1 C2 89.9(6)
C1 Pt1 C4 91.8(6)
C2 Pt1 C4 177.7(6)
C1 Pt1 C3 177.6(6)
C2 Pt1 C3 91.5(6)
C4 Pt1 C3 86.9(6)
C1 N1 C5 175.5(14)
C23 N5 C19 113.3(11)
C23 N5 C11 112.4(11)
C19 N5 C11 104.5(10)
C23 N5 C15 105.3(10)
C19 N5 C15 111.1(11)
C11 N5 C15 110.4(11)
N1 C1 Pt1 176.1(13)
N2 C2 Pt1 177.1(13)
N3 C3 Pt1 176.2(14)
N4 C4 Pt1 177.8(15)
N1 C5 C6 110.5(12)
N1 C5 C10 108.9(12)
C6 C5 C10 112.2(12)
N1 C5 H5A 108.4
C6 C5 H5A 108.4
C10 C5 H5A 108.4
C5 C6 C7 110.0(12)
C5 C6 H6A 109.7
C7 C6 H6A 109.7
C5 C6 H6B 109.7
C7 C6 H6B 109.7
H6A C6 H6B 108.2
C6 C7 C8 111.6(13)
C6 C7 H7A 109.3
C8 C7 H7A 109.3
C6 C7 H7B 109.3
C8 C7 H7B 109.3
H7A C7 H7B 108.0
C9 C8 C7 111.0(13)
C9 C8 H8A 109.4
C7 C8 H8A 109.4
C9 C8 H8B 109.4
C7 C8 H8B 109.4
H8A C8 H8B 108.0
C10 C9 C8 110.8(13)
C10 C9 H9A 109.5
C8 C9 H9A 109.5
C10 C9 H9B 109.5
C8 C9 H9B 109.5
H9A C9 H9B 108.1
C9 C10 C5 112.5(13)
C9 C10 H10A 109.1
C5 C10 H10A 109.1
C9 C10 H10B 109.1
C5 C10 H10B 109.1
H10A C10 H10B 107.8
C12 C11 N5 115.5(11)
C12 C11 H11A 108.4
N5 C11 H11A 108.4
C12 C11 H11B 108.4
N5 C11 H11B 108.4
H11A C11 H11B 107.5
C13 C12 C11 109.5(13)
C13 C12 H12A 109.8
C11 C12 H12A 109.8
C13 C12 H12B 109.8
C11 C12 H12B 109.8
H12A C12 H12B 108.2
C12 C13 C14 112.8(14)
C12 C13 H13A 109.0
C14 C13 H13A 109.0
C12 C13 H13B 109.0
C14 C13 H13B 109.0
H13A C13 H13B 107.8
C13 C14 H14A 109.5
C13 C14 H14B 109.5
H14A C14 H14B 109.5
C13 C14 H14C 109.5
H14A C14 H14C 109.5
H14B C14 H14C 109.5
C16 C15 N5 116.4(11)
C16 C15 H15A 108.2
N5 C15 H15A 108.2
C16 C15 H15B 108.2
N5 C15 H15B 108.2
H15A C15 H15B 107.3
C15 C16 C17 109.3(12)
C15 C16 H16A 109.8
C17 C16 H16A 109.8
C15 C16 H16B 109.8
C17 C16 H16B 109.8
H16A C16 H16B 108.3
C18 C17 C16 114.5(13)
C18 C17 H17A 108.6
C16 C17 H17A 108.6
C18 C17 H17B 108.6
C16 C17 H17B 108.6
H17A C17 H17B 107.6
C17 C18 H18A 109.5
C17 C18 H18B 109.5
H18A C18 H18B 109.5
C17 C18 H18C 109.5
H18A C18 H18C 109.5
H18B C18 H18C 109.5
N5 C19 C20 114.9(11)
N5 C19 H19A 108.5
C20 C19 H19A 108.5
N5 C19 H19B 108.5
C20 C19 H19B 108.5
H19A C19 H19B 107.5
C19 C20 C21 108.3(12)
C19 C20 H20A 110.0
C21 C20 H20A 110.0
C19 C20 H20B 110.0
C21 C20 H20B 110.0
H20A C20 H20B 108.4
C22 C21 C20 111.3(13)
C22 C21 H21A 109.4
C20 C21 H21A 109.4
C22 C21 H21B 109.4
C20 C21 H21B 109.4
H21A C21 H21B 108.0
C21 C22 H22A 109.5
C21 C22 H22B 109.5
H22A C22 H22B 109.5
C21 C22 H22C 109.5
H22A C22 H22C 109.5
H22B C22 H22C 109.5
N5 C23 C24 114.8(11)
N5 C23 H23A 108.6
C24 C23 H23A 108.6
N5 C23 H23B 108.6
C24 C23 H23B 108.6
H23A C23 H23B 107.5
C23 C24 C25 108.4(13)
C23 C24 H24A 110.0
C25 C24 H24A 110.0
C23 C24 H24B 110.0
C25 C24 H24B 110.0
H24A C24 H24B 108.4
C26 C25 C24 109.6(15)
C26 C25 H25A 109.8
C24 C25 H25A 109.8
C26 C25 H25B 109.8
C24 C25 H25B 109.8
H25A C25 H25B 108.2
C25 C26 H26A 109.5
C25 C26 H26B 109.5
H26A C26 H26B 109.5
C25 C26 H26C 109.5
H26A C26 H26C 109.5
H26B C26 H26C 109.5

loop_
_geom_bond_atom_site_label_1
_geom_bond_atom_site_label_2
_geom_bond_distance
Pt1 C1 1.945(16)
Pt1 C2 1.972(17)
Pt1 C4 1.976(17)
Pt1 C3 1.983(17)
N1 C1 1.153(19)
N1 C5 1.443(19)
N2 C2 1.131(19)
N3 C3 1.113(19)
N4 C4 1.141(19)
N5 C23 1.506(18)
N5 C19 1.515(17)
N5 C11 1.539(18)
N5 C15 1.551(17)
C5 C6 1.51(2)
C5 C10 1.52(2)
C5 H5A 1.0000
C6 C7 1.51(2)
C6 H6A 0.9900
C6 H6B 0.9900
C7 C8 1.53(2)
C7 H7A 0.9900
C7 H7B 0.9900
C8 C9 1.51(2)
C8 H8A 0.9900
C8 H8B 0.9900
C9 C10 1.49(2)
C9 H9A 0.9900
C9 H9B 0.9900
C10 H10A 0.9900
C10 H10B 0.9900
C11 C12 1.51(2)
C11 H11A 0.9900
C11 H11B 0.9900
C12 C13 1.49(2)
C12 H12A 0.9900
C12 H12B 0.9900
C13 C14 1.53(2)
C13 H13A 0.9900
C13 H13B 0.9900
C14 H14A 0.9800
C14 H14B 0.9800
C14 H14C 0.9800
C15 C16 1.49(2)
C15 H15A 0.9900
C15 H15B 0.9900
C16 C17 1.499(19)
C16 H16A 0.9900
C16 H16B 0.9900
C17 C18 1.47(2)
C17 H17A 0.9900
C17 H17B 0.9900
C18 H18A 0.9800
C18 H18B 0.9800
C18 H18C 0.9800
C19 C20 1.52(2)
C19 H19A 0.9900
C19 H19B 0.9900
C20 C21 1.532(18)
C20 H20A 0.9900
C20 H20B 0.9900
C21 C22 1.52(2)
C21 H21A 0.9900
C21 H21B 0.9900
C22 H22A 0.9800
C22 H22B 0.9800
C22 H22C 0.9800
C23 C24 1.51(2)
C23 H23A 0.9900
C23 H23B 0.9900
C24 C25 1.55(2)
C24 H24A 0.9900
C24 H24B 0.9900
C25 C26 1.54(2)
C25 H25A 0.9900
C25 H25B 0.9900
C26 H26A 0.9800
C26 H26B 0.9800
C26 H26C 0.9800

loop_
_geom_torsion_atom_site_label_1
_geom_torsion_atom_site_label_2
_geom_torsion_atom_site_label_3
_geom_torsion_atom_site_label_4
_geom_torsion
N1 C5 C6 C7 -68.1(15)
C10 C5 C6 C7 53.6(17)
C5 C6 C7 C8 -54.9(17)
C6 C7 C8 C9 56.5(18)
C7 C8 C9 C10 -55.8(18)
C8 C9 C10 C5 55.1(18)
N1 C5 C10 C9 68.0(16)
C6 C5 C10 C9 -54.7(17)
C23 N5 C11 C12 54.1(16)
C19 N5 C11 C12 177.3(13)
C15 N5 C11 C12 -63.2(16)
N5 C11 C12 C13 -173.5(13)
C11 C12 C13 C14 176.4(15)
C23 N5 C15 C16 -175.5(14)
C19 N5 C15 C16 61.4(17)
C11 N5 C15 C16 -54.0(16)
N5 C15 C16 C17 179.4(13)
C15 C16 C17 C18 178.4(15)
C23 N5 C19 C20 -51.9(16)
C11 N5 C19 C20 -174.5(12)
C15 N5 C19 C20 66.4(16)
N5 C19 C20 C21 178.0(12)
C19 C20 C21 C22 -178.3(13)
C19 N5 C23 C24 -60.0(17)
C11 N5 C23 C24 58.1(16)
C15 N5 C23 C24 178.4(13)
N5 C23 C24 C25 177.0(13)
C23 C24 C25 C26 -179.1(15)
